data_7134646
loop_
_publ_author_name
'Smythe, Nathan C.'
'Mondal, Joydeb'
'Duque, Juan G.'
'Feller, Russell K.'
'Flores, Marco'
'Gordon, John C.'
'Henson, Neil J.'
'Paz-Pasternak, Moshe'
'Rein, Francisca N.'
'Scott, Brian L.'
'Taylor, R. Dean'
'Trovitch, Ryan J.'

_publ_section_title
;
 Historical account of dinitrogen-bridged diiron complex synthesis using a
 commercial tripodal ligand
;
_journal_issue 54
_journal_name_full 'Chemical Communications'
_journal_page_first 9908
_journal_page_last 9911
_journal_paper_doi 10.1039/D5CC02058A
_journal_volume 61
_journal_year 2025
_chemical_formula_sum 'C82 H78 Fe2 N2 P6'
_chemical_formula_weight 1388.98
_chemical_name_common Mondal_1_262_2
_space_group_crystal_system monoclinic
_space_group_IT_number 14
_space_group_name_Hall '-P 2ybc'
_space_group_name_H-M_alt 'P 1 21/c 1'
_atom_sites_solution_hydrogens geom
_atom_sites_solution_primary dual
_atom_sites_solution_secondary difmap
_audit_update_record
;
2025-04-10 deposited with the CCDC.	2025-05-26 downloaded from the CCDC.
;
_cell_angle_alpha 90
_cell_angle_beta 108.9700(10)
_cell_angle_gamma 90
_cell_formula_units_Z 4
_cell_length_a 22.7264(5)
_cell_length_b 15.2574(3)
_cell_length_c 21.1376(4)
_cell_measurement_reflns_used 9652
_cell_measurement_temperature 100.(2)
_cell_measurement_theta_max 25.2529
_cell_measurement_theta_min 2.2876
_cell_volume 6931.3(2)
_computing_cell_refinement 'SAINT V8.40B (Bruker AXS LLC, 2019)'
_computing_data_collection 'Bruker Instrument Service (BIS) v8.5.0.15-rc12 (Bruker Nano, Inc., 2022)'
_computing_data_reduction 'SAINT V8.40B (Bruker AXS Inc., 2019)'
_computing_molecular_graphics 'shelXle (C.B. Huebschle, rev 1503)'
_computing_publication_material 'APEX5 v2023.9-4 (Bruker AXS Inc., 2023)'
_computing_structure_refinement 'SHELXL-2019/1 (Sheldrick, 2019)'
_computing_structure_solution 'XT, VERSION 2014/5 (Sheldrick, 2015)'
_diffrn_ambient_temperature 100.(2)
_diffrn_detector_area_resol_mean 7.3910
_diffrn_measured_fraction_theta_full 0.996
_diffrn_measured_fraction_theta_max 0.996
_diffrn_measurement_device '\k--geometry diffractometer'
_diffrn_measurement_device_type 'Bruker D8 VENTURE'
_diffrn_measurement_method '\f and \w scans'
_diffrn_radiation_monochromator 'multilayer mirror'
_diffrn_radiation_type 'Mo K\a'
_diffrn_radiation_wavelength 0.71073
_diffrn_reflns_av_R_equivalents 0.0710
_diffrn_reflns_av_unetI/netI 0.0200
_diffrn_reflns_limit_h_max 27
_diffrn_reflns_limit_h_min -27
_diffrn_reflns_limit_k_max 18
_diffrn_reflns_limit_k_min -18
_diffrn_reflns_limit_l_max 25
_diffrn_reflns_limit_l_min -25
_diffrn_reflns_number 349913
_diffrn_reflns_theta_full 25.24
_diffrn_reflns_theta_max 25.39
_diffrn_reflns_theta_min 1.95
_diffrn_source ' microfocus sealed tube'
_diffrn_source_current 1.4
_diffrn_source_power 0.07
_diffrn_source_type 'Incoatec I\mS 3.0'
_diffrn_source_voltage 50
_exptl_absorpt_coefficient_mu 0.604
_exptl_absorpt_correction_T_max 0.95
_exptl_absorpt_correction_T_min 0.89
_exptl_absorpt_correction_type multi-scan
_exptl_absorpt_process_details
;
Krause, L., Herbst-Irmer, R., Sheldrick, G. M., Stalke, D. (2015).
"Comparison of silver and molybdenum microfocus X-ray sources for
single-crystal structure determination"
J. Appl. Cryst. 48, 3-10.
doi:10.1107/S1600576714022985
;
_exptl_crystal_colour 'dark black'
_exptl_crystal_density_diffrn 1.331
_exptl_crystal_density_method 'not measured'
_exptl_crystal_description block
_exptl_crystal_F_000 2904
_exptl_crystal_size_max 0.141
_exptl_crystal_size_mid 0.119
_exptl_crystal_size_min 0.080
_refine_diff_density_max 0.893
_refine_diff_density_min -0.493
_refine_ls_extinction_method none
_refine_ls_goodness_of_fit_ref 1.033
_refine_ls_hydrogen_treatment constr
_refine_ls_matrix_type full
_refine_ls_number_parameters 831
_refine_ls_number_reflns 12710
_refine_ls_number_restraints 0
_refine_ls_restrained_S_all 1.033
_refine_ls_R_factor_all 0.0422
_refine_ls_R_factor_gt 0.0329
_refine_ls_shift/su_max 0.001
_refine_ls_shift/su_mean 0.000
_refine_ls_structure_factor_coef Fsqd
_refine_ls_weighting_details 'w=1/[\s^2^(Fo^2^)+(0.0448P)^2^+5.9205P] where P=(Fo^2^+2Fc^2^)/3'
_refine_ls_weighting_scheme calc
_refine_ls_wR_factor_gt 0.0830
_refine_ls_wR_factor_ref 0.0894
_reflns_Friedel_coverage 0.000
_reflns_number_gt 10789
_reflns_number_total 12710
_reflns_threshold_expression 'I > 2\s(I)'
_cod_data_source_file d5cc02058a2.cif
_cod_data_source_block Mondal_1_262_2
_cod_depositor_comments
;
The following automatic conversions were performed:

data item '_exptl_absorpt_correction_type' value 'Multi-Scan' was
changed to 'multi-scan' in accordance with the
/home/data/users/saulius/crontab/automatic-downloads/rss-feeds/RSC/lib/dictionaries/cif_core.dic
dictionary named 'cif_core.dic' version 2.4.2 last updated on
2011-04-26.

Automatic conversion script
Id: cif_fix_values 8170 2020-07-09 18:12:32Z antanas 

 Adding full bibliography for 7134646.cif.
;
_cod_database_code 7134646

loop_
_space_group_symop_operation_xyz
'x, y, z'
'-x, y+1/2, -z+1/2'
'-x, -y, -z'
'x, -y-1/2, z-1/2'

loop_
_atom_site_type_symbol
_atom_site_label
_atom_site_fract_x
_atom_site_fract_y
_atom_site_fract_z
_atom_site_U_iso_or_equiv
_atom_site_adp_type
_atom_site_calc_flag
_atom_site_refinement_flags_adp
_atom_site_refinement_flags_occupancy
_atom_site_refinement_flags_posn
_atom_site_occupancy
_atom_site_disorder_assembly
_atom_site_disorder_group
Fe Fe1 0.43801(2) 0.37830(2) 0.49894(2) 0.01437(7) Uani d . . . 1 . .
Fe Fe2 0.05947(2) 0.87970(2) 0.49078(2) 0.01218(7) Uani d . . . 1 . .
P P1 0.48111(2) 0.32307(3) 0.59485(3) 0.01932(11) Uani d . . . 1 . .
P P2 0.34702(2) 0.37349(3) 0.50829(2) 0.01451(11) Uani d . . . 1 . .
P P3 0.42387(2) 0.24979(3) 0.45428(2) 0.01560(11) Uani d . . . 1 . .
P P4 0.06554(2) 0.74809(3) 0.52902(2) 0.01306(10) Uani d . . . 1 . .
P P5 0.03475(2) 0.82576(3) 0.39210(2) 0.01376(10) Uani d . . . 1 . .
P P6 0.15671(2) 0.87908(3) 0.50195(2) 0.01315(10) Uani d . . . 1 . .
N N1 0.48175(7) 0.46993(10) 0.49440(8) 0.0163(3) Uani d . . . 1 . .
N N2 0.01632(7) 0.96858(10) 0.50060(7) 0.0132(3) Uani d . . . 1 . .
C C1 0.56368(10) 0.29094(14) 0.61041(11) 0.0263(5) Uani d . . . 1 . .
C C2 0.59259(10) 0.31933(14) 0.56564(11) 0.0274(5) Uani d . . . 1 . .
H H2 0.570163 0.354677 0.528660 0.033000 Uiso calc U . R 1 . .
C C3 0.65386(11) 0.29688(16) 0.57404(12) 0.0327(5) Uani d . . . 1 . .
H H3 0.673404 0.317093 0.543286 0.039000 Uiso calc U . R 1 . .
C C4 0.68597(12) 0.24511(18) 0.62729(13) 0.0399(6) Uani d . . . 1 . .
H H4 0.727812 0.229269 0.632998 0.048000 Uiso calc U . R 1 . .
C C5 0.65823(12) 0.2158(2) 0.67264(13) 0.0442(7) Uani d . . . 1 . .
H H5 0.680750 0.179696 0.709090 0.053000 Uiso calc U . R 1 . .
C C6 0.59669(11) 0.23964(17) 0.66454(12) 0.0352(5) Uani d . . . 1 . .
H H6 0.577591 0.220750 0.696035 0.042000 Uiso calc U . R 1 . .
C C7 0.49041(10) 0.39761(14) 0.66600(10) 0.0224(4) Uani d . . . 1 . .
C C8 0.52992(11) 0.46893(16) 0.67102(11) 0.0329(5) Uani d . . . 1 . .
H H8 0.552848 0.474115 0.640793 0.039000 Uiso calc U . R 1 . .
C C9 0.53613(12) 0.53236(16) 0.71961(12) 0.0368(6) Uani d . . . 1 . .
H H9 0.563227 0.580692 0.722457 0.044000 Uiso calc U . R 1 . .
C C10 0.50334(13) 0.52580(17) 0.76371(12) 0.0406(6) Uani d . . . 1 . .
H H10 0.508180 0.568826 0.797516 0.049000 Uiso calc U . R 1 . .
C C11 0.46359(13) 0.45662(19) 0.75852(13) 0.0456(7) Uani d . . . 1 . .
H H11 0.440289 0.452284 0.788443 0.055000 Uiso calc U . R 1 . .
C C12 0.45706(12) 0.39249(16) 0.70963(12) 0.0358(6) Uani d . . . 1 . .
H H12 0.429298 0.344899 0.706501 0.043000 Uiso calc U . R 1 . .
C C13 0.32446(9) 0.46174(13) 0.55557(9) 0.0185(4) Uani d . . . 1 . .
C C14 0.36177(11) 0.53575(14) 0.57427(11) 0.0279(5) Uani d . . . 1 . .
H H14 0.398846 0.540339 0.562989 0.034000 Uiso calc U . R 1 . .
C C15 0.34507(13) 0.60323(16) 0.60946(13) 0.0386(6) Uani d . . . 1 . .
H H15 0.370555 0.653919 0.621478 0.046000 Uiso calc U . R 1 . .
C C16 0.29169(12) 0.59695(16) 0.62701(12) 0.0355(6) Uani d . . . 1 . .
H H16 0.280523 0.643097 0.651063 0.043000 Uiso calc U . R 1 . .
C C17 0.25463(11) 0.52311(15) 0.60935(11) 0.0291(5) Uani d . . . 1 . .
H H17 0.218137 0.518219 0.621716 0.035000 Uiso calc U . R 1 . .
C C18 0.27068(10) 0.45607(14) 0.57356(10) 0.0225(4) Uani d . . . 1 . .
H H18 0.244765 0.405837 0.561203 0.027000 Uiso calc U . R 1 . .
C C19 0.27900(9) 0.37531(13) 0.43131(10) 0.0180(4) Uani d . . . 1 . .
C C20 0.26347(10) 0.45503(14) 0.39798(10) 0.0230(4) Uani d . . . 1 . .
H H20 0.286078 0.506361 0.416788 0.028000 Uiso calc U . R 1 . .
C C21 0.21523(10) 0.46028(14) 0.33748(10) 0.0259(5) Uani d . . . 1 . .
H H21 0.204620 0.515307 0.315718 0.031000 Uiso calc U . R 1 . .
C C22 0.18266(10) 0.38611(15) 0.30881(11) 0.0254(5) Uani d . . . 1 . .
H H22 0.149370 0.390212 0.267753 0.031000 Uiso calc U . R 1 . .
C C23 0.19857(10) 0.30599(14) 0.33993(10) 0.0238(4) Uani d . . . 1 . .
H H23 0.177008 0.254551 0.319721 0.029000 Uiso calc U . R 1 . .
C C24 0.24633(9) 0.30062(14) 0.40109(10) 0.0206(4) Uani d . . . 1 . .
H H24 0.256789 0.245358 0.422503 0.025000 Uiso calc U . R 1 . .
C C25 0.37621(9) 0.23381(13) 0.36579(10) 0.0182(4) Uani d . . . 1 . .
C C26 0.35646(10) 0.30638(15) 0.32447(10) 0.0240(4) Uani d . . . 1 . .
H H26 0.365917 0.363739 0.342371 0.029000 Uiso calc U . R 1 . .
C C27 0.32296(10) 0.29529(17) 0.25708(11) 0.0304(5) Uani d . . . 1 . .
H H27 0.310254 0.345151 0.229028 0.036000 Uiso calc U . R 1 . .
C C28 0.30803(10) 0.21240(17) 0.23062(11) 0.0319(5) Uani d . . . 1 . .
H H28 0.285036 0.205355 0.184540 0.038000 Uiso calc U . R 1 . .
C C29 0.32654(10) 0.13964(16) 0.27117(11) 0.0301(5) Uani d . . . 1 . .
H H29 0.315981 0.082506 0.253193 0.036000 Uiso calc U . R 1 . .
C C30 0.36071(10) 0.15047(14) 0.33845(10) 0.0241(4) Uani d . . . 1 . .
H H30 0.373660 0.100349 0.366161 0.029000 Uiso calc U . R 1 . .
C C31 0.49340(9) 0.19046(13) 0.45028(10) 0.0216(4) Uani d . . . 1 . .
C C32 0.51763(10) 0.21446(15) 0.39964(12) 0.0281(5) Uani d . . . 1 . .
H H32 0.497472 0.258663 0.368467 0.034000 Uiso calc U . R 1 . .
C C33 0.57072(11) 0.17440(16) 0.39453(13) 0.0353(6) Uani d . . . 1 . .
H H33 0.586038 0.190313 0.359318 0.042000 Uiso calc U . R 1 . .
C C34 0.60145(11) 0.11137(15) 0.44049(14) 0.0364(6) Uani d . . . 1 . .
H H34 0.637948 0.084323 0.437078 0.044000 Uiso calc U . R 1 . .
C C35 0.57893(11) 0.08809(15) 0.49106(13) 0.0329(5) Uani d . . . 1 . .
H H35 0.600317 0.045462 0.523036 0.040000 Uiso calc U . R 1 . .
C C36 0.52484(10) 0.12667(13) 0.49576(11) 0.0260(5) Uani d . . . 1 . .
H H36 0.509289 0.109162 0.530447 0.031000 Uiso calc U . R 1 . .
C C37 0.44464(10) 0.22234(13) 0.61391(10) 0.0235(4) Uani d . . . 1 . .
H H37A 0.473106 0.172460 0.616163 0.028000 Uiso calc U . R 1 . .
H H37B 0.440160 0.228901 0.658723 0.028000 Uiso calc U . R 1 . .
C C38 0.33334(10) 0.27582(13) 0.55444(10) 0.0204(4) Uani d . . . 1 . .
H H38A 0.334180 0.294988 0.599468 0.024000 Uiso calc U . R 1 . .
H H38B 0.291000 0.253388 0.530823 0.024000 Uiso calc U . R 1 . .
C C39 0.38622(9) 0.16987(13) 0.49568(10) 0.0185(4) Uani d . . . 1 . .
H H39A 0.344183 0.156421 0.464489 0.022000 Uiso calc U . R 1 . .
H H39B 0.410552 0.114784 0.503249 0.022000 Uiso calc U . R 1 . .
C C40 0.37979(9) 0.19936(13) 0.56290(9) 0.0191(4) Uani d . . . 1 . .
C C41 0.35432(11) 0.12073(14) 0.59151(11) 0.0268(5) Uani d . . . 1 . .
H H41A 0.347960 0.137846 0.633502 0.040000 Uiso calc U . R 1 . .
H H41B 0.384173 0.072261 0.599951 0.040000 Uiso calc U . R 1 . .
H H41C 0.314603 0.102014 0.559292 0.040000 Uiso calc U . R 1 . .
C C42 0.11081(9) 0.72046(13) 0.61671(9) 0.0167(4) Uani d . . . 1 . .
C C43 0.13368(10) 0.78732(14) 0.66275(10) 0.0225(4) Uani d . . . 1 . .
H H43 0.127603 0.846771 0.648769 0.027000 Uiso calc U . R 1 . .
C C44 0.16563(11) 0.76715(16) 0.72966(11) 0.0304(5) Uani d . . . 1 . .
H H44 0.181315 0.812861 0.761160 0.036000 Uiso calc U . R 1 . .
C C45 0.17442(10) 0.68025(16) 0.74999(11) 0.0288(5) Uani d . . . 1 . .
H H45 0.196127 0.666732 0.795499 0.035000 Uiso calc U . R 1 . .
C C46 0.15198(10) 0.61358(15) 0.70482(11) 0.0248(5) Uani d . . . 1 . .
H H46 0.158210 0.554206 0.718971 0.030000 Uiso calc U . R 1 . .
C C47 0.12021(9) 0.63352(13) 0.63853(10) 0.0208(4) Uani d . . . 1 . .
H H47 0.104575 0.587378 0.607409 0.025000 Uiso calc U . R 1 . .
C C48 -0.00853(9) 0.69924(13) 0.52970(9) 0.0163(4) Uani d . . . 1 . .
C C49 -0.04509(10) 0.75182(14) 0.55625(10) 0.0226(4) Uani d . . . 1 . .
H H49 -0.031871 0.809684 0.570608 0.027000 Uiso calc U . R 1 . .
C C50 -0.10041(10) 0.72051(14) 0.56189(11) 0.0264(5) Uani d . . . 1 . .
H H50 -0.124689 0.756890 0.580256 0.032000 Uiso calc U . R 1 . .
C C51 -0.12049(10) 0.63649(14) 0.54090(10) 0.0239(4) Uani d . . . 1 . .
H H51 -0.158001 0.614669 0.545584 0.029000 Uiso calc U . R 1 . .
C C52 -0.08551(9) 0.58471(13) 0.51310(10) 0.0215(4) Uani d . . . 1 . .
H H52 -0.099600 0.527569 0.497523 0.026000 Uiso calc U . R 1 . .
C C53 -0.02971(9) 0.61569(13) 0.50774(10) 0.0186(4) Uani d . . . 1 . .
H H53 -0.005873 0.579260 0.488846 0.022000 Uiso calc U . R 1 . .
C C54 -0.03646(9) 0.75797(13) 0.36639(9) 0.0178(4) Uani d . . . 1 . .
C C55 -0.08572(9) 0.78556(14) 0.38756(10) 0.0222(4) Uani d . . . 1 . .
H H55 -0.081324 0.837081 0.413927 0.027000 Uiso calc U . R 1 . .
C C56 -0.14089(10) 0.73859(15) 0.37050(11) 0.0276(5) Uani d . . . 1 . .
H H56 -0.174339 0.758792 0.384318 0.033000 Uiso calc U . R 1 . .
C C57 -0.14737(10) 0.66205(15) 0.33326(11) 0.0300(5) Uani d . . . 1 . .
H H57 -0.184729 0.628921 0.322549 0.036000 Uiso calc U . R 1 . .
C C58 -0.09910(11) 0.63456(15) 0.31197(11) 0.0298(5) Uani d . . . 1 . .
H H58 -0.103257 0.582263 0.286488 0.036000 Uiso calc U . R 1 . .
C C59 -0.04462(10) 0.68279(14) 0.32753(10) 0.0242(4) Uani d . . . 1 . .
H H59 -0.012284 0.664080 0.311331 0.029000 Uiso calc U . R 1 . .
C C60 0.01259(9) 0.89700(13) 0.31780(9) 0.0172(4) Uani d . . . 1 . .
C C61 -0.01602(9) 0.97663(13) 0.32086(10) 0.0210(4) Uani d . . . 1 . .
H H61 -0.019506 0.996180 0.362160 0.025000 Uiso calc U . R 1 . .
C C62 -0.03954(10) 1.02777(14) 0.26384(11) 0.0266(5) Uani d . . . 1 . .
H H62 -0.058828 1.082339 0.266257 0.032000 Uiso calc U . R 1 . .
C C63 -0.03487(10) 0.99924(14) 0.20345(11) 0.0262(5) Uani d . . . 1 . .
H H63 -0.051606 1.033842 0.164337 0.031000 Uiso calc U . R 1 . .
C C64 -0.00597(10) 0.92064(15) 0.19993(10) 0.0251(5) Uani d . . . 1 . .
H H64 -0.002315 0.901646 0.158562 0.030000 Uiso calc U . R 1 . .
C C65 0.01771(9) 0.86950(14) 0.25670(10) 0.0222(4) Uani d . . . 1 . .
H H65 0.037526 0.815426 0.254110 0.027000 Uiso calc U . R 1 . .
C C66 0.18170(9) 0.95095(12) 0.44492(9) 0.0160(4) Uani d . . . 1 . .
C C67 0.14096(9) 1.01667(13) 0.41103(10) 0.0202(4) Uani d . . . 1 . .
H H67 0.102356 1.024122 0.418765 0.024000 Uiso calc U . R 1 . .
C C68 0.15608(10) 1.07124(14) 0.36621(10) 0.0241(4) Uani d . . . 1 . .
H H68 0.127722 1.115510 0.343352 0.029000 Uiso calc U . R 1 . .
C C69 0.21226(10) 1.06163(14) 0.35454(10) 0.0250(5) Uani d . . . 1 . .
H H69 0.222408 1.098880 0.323585 0.030000 Uiso calc U . R 1 . .
C C70 0.25362(10) 0.99723(14) 0.38839(11) 0.0252(5) Uani d . . . 1 . .
H H70 0.292337 0.990577 0.380786 0.030000 Uiso calc U . R 1 . .
C C71 0.23860(9) 0.94227(13) 0.43347(10) 0.0210(4) Uani d . . . 1 . .
H H71 0.267286 0.898530 0.456631 0.025000 Uiso calc U . R 1 . .
C C72 0.21140(9) 0.91428(13) 0.58313(9) 0.0175(4) Uani d . . . 1 . .
C C73 0.19369(10) 0.98745(14) 0.61231(10) 0.0234(4) Uani d . . . 1 . .
H H73 0.156806 1.018260 0.588530 0.028000 Uiso calc U . R 1 . .
C C74 0.22919(11) 1.01569(15) 0.67546(11) 0.0298(5) Uani d . . . 1 . .
H H74 0.216593 1.065633 0.694636 0.036000 Uiso calc U . R 1 . .
C C75 0.28290(11) 0.97136(16) 0.71063(11) 0.0325(5) Uani d . . . 1 . .
H H75 0.306774 0.990234 0.754264 0.039000 Uiso calc U . R 1 . .
C C76 0.30187(11) 0.89967(16) 0.68239(11) 0.0306(5) Uani d . . . 1 . .
H H76 0.339088 0.869667 0.706308 0.037000 Uiso calc U . R 1 . .
C C77 0.26636(10) 0.87138(14) 0.61877(10) 0.0232(4) Uani d . . . 1 . .
H H77 0.279748 0.822259 0.599420 0.028000 Uiso calc U . R 1 . .
C C78 0.09712(9) 0.66738(12) 0.48238(9) 0.0156(4) Uani d . . . 1 . .
H H78A 0.122600 0.623902 0.514475 0.019000 Uiso calc U . R 1 . .
H H78B 0.061934 0.635616 0.450386 0.019000 Uiso calc U . R 1 . .
C C79 0.09636(9) 0.75544(12) 0.37911(9) 0.0158(4) Uani d . . . 1 . .
H H79A 0.076573 0.710651 0.344927 0.019000 Uiso calc U . R 1 . .
H H79B 0.123418 0.792022 0.361376 0.019000 Uiso calc U . R 1 . .
C C80 0.18718(9) 0.77055(12) 0.48931(9) 0.0157(4) Uani d . . . 1 . .
H H80A 0.220780 0.778939 0.469592 0.019000 Uiso calc U . R 1 . .
H H80B 0.205708 0.742086 0.533428 0.019000 Uiso calc U . R 1 . .
C C81 0.13737(9) 0.70850(12) 0.44343(9) 0.0144(4) Uani d . . . 1 . .
C C82 0.17284(9) 0.63358(12) 0.42322(10) 0.0180(4) Uani d . . . 1 . .
H H82A 0.195577 0.656686 0.394605 0.027000 Uiso calc U . R 1 . .
H H82B 0.143240 0.588830 0.398703 0.027000 Uiso calc U . R 1 . .
H H82C 0.202298 0.607446 0.463453 0.027000 Uiso calc U . R 1 . .

loop_
_atom_site_aniso_label
_atom_site_aniso_U_11
_atom_site_aniso_U_22
_atom_site_aniso_U_33
_atom_site_aniso_U_12
_atom_site_aniso_U_13
_atom_site_aniso_U_23
Fe1 0.01408(14) 0.01085(14) 0.01893(14) -0.00082(10) 0.00642(11) 0.00039(10)
Fe2 0.01351(14) 0.00983(13) 0.01400(13) 0.00199(10) 0.00556(11) -0.00097(10)
P1 0.0199(3) 0.0149(2) 0.0192(2) -0.0002(2) 0.0008(2) -0.0006(2)
P2 0.0154(2) 0.0124(2) 0.0168(2) 0.00008(18) 0.00670(19) -0.00029(18)
P3 0.0162(2) 0.0125(2) 0.0194(2) 0.00012(19) 0.0075(2) -0.00034(19)
P4 0.0148(2) 0.0112(2) 0.0144(2) 0.00118(18) 0.00649(19) -0.00017(18)
P5 0.0154(2) 0.0122(2) 0.0134(2) 0.00225(18) 0.00428(18) -0.00029(18)
P6 0.0141(2) 0.0114(2) 0.0144(2) 0.00039(18) 0.00524(19) -0.00086(18)
N1 0.0163(8) 0.0137(8) 0.0205(8) -0.0001(6) 0.0082(7) -0.0001(6)
N2 0.0149(8) 0.0116(7) 0.0139(7) -0.0004(6) 0.0056(6) -0.0018(6)
C1 0.0277(11) 0.0194(10) 0.0260(11) 0.0017(9) 0.0007(9) -0.0056(9)
C2 0.0222(11) 0.0260(11) 0.0314(12) 0.0006(9) 0.0052(9) -0.0014(9)
C3 0.0247(12) 0.0369(13) 0.0349(13) 0.0008(10) 0.0074(10) -0.0019(10)
C4 0.0274(13) 0.0508(16) 0.0384(14) 0.0097(11) 0.0065(11) 0.0018(12)
C5 0.0314(14) 0.0586(18) 0.0351(14) 0.0148(13) 0.0005(11) 0.0068(13)
C6 0.0318(13) 0.0429(14) 0.0284(12) 0.0059(11) 0.0065(10) 0.0024(11)
C7 0.0228(11) 0.0222(11) 0.0180(10) -0.0006(8) 0.0008(8) -0.0005(8)
C8 0.0398(14) 0.0320(13) 0.0269(12) -0.0098(11) 0.0110(10) -0.0065(10)
C9 0.0408(14) 0.0319(13) 0.0376(13) -0.0160(11) 0.0125(11) -0.0130(11)
C10 0.0495(16) 0.0402(15) 0.0335(13) -0.0161(12) 0.0156(12) -0.0193(11)
C11 0.0569(17) 0.0499(17) 0.0392(14) -0.0209(14) 0.0285(13) -0.0159(12)
C12 0.0428(14) 0.0315(13) 0.0363(13) -0.0154(11) 0.0173(11) -0.0098(10)
C13 0.0224(10) 0.0171(10) 0.0157(9) 0.0043(8) 0.0059(8) 0.0003(8)
C14 0.0311(12) 0.0216(11) 0.0334(12) -0.0015(9) 0.0137(10) -0.0053(9)
C15 0.0504(16) 0.0223(12) 0.0431(14) -0.0036(11) 0.0151(12) -0.0117(11)
C16 0.0506(15) 0.0302(13) 0.0284(12) 0.0129(11) 0.0164(11) -0.0059(10)
C17 0.0326(12) 0.0354(13) 0.0219(11) 0.0134(10) 0.0127(9) 0.0025(9)
C18 0.0234(11) 0.0243(11) 0.0200(10) 0.0044(9) 0.0074(8) 0.0016(8)
C19 0.0153(9) 0.0225(10) 0.0185(10) 0.0024(8) 0.0085(8) -0.0017(8)
C20 0.0281(11) 0.0204(11) 0.0230(10) 0.0004(9) 0.0119(9) -0.0023(8)
C21 0.0322(12) 0.0240(11) 0.0223(11) 0.0077(9) 0.0102(9) 0.0019(9)
C22 0.0228(11) 0.0341(12) 0.0199(10) 0.0062(9) 0.0077(9) 0.0005(9)
C23 0.0214(10) 0.0272(11) 0.0245(11) -0.0026(9) 0.0099(9) -0.0029(9)
C24 0.0188(10) 0.0219(10) 0.0232(10) 0.0004(8) 0.0096(8) 0.0004(8)
C25 0.0160(9) 0.0228(10) 0.0197(10) -0.0011(8) 0.0113(8) -0.0007(8)
C26 0.0236(11) 0.0266(11) 0.0256(11) 0.0042(9) 0.0133(9) 0.0021(9)
C27 0.0282(12) 0.0433(14) 0.0233(11) 0.0079(10) 0.0132(9) 0.0088(10)
C28 0.0229(11) 0.0567(16) 0.0170(10) -0.0022(11) 0.0077(9) -0.0006(10)
C29 0.0282(12) 0.0406(14) 0.0236(11) -0.0130(10) 0.0113(9) -0.0103(10)
C30 0.0253(11) 0.0252(11) 0.0245(11) -0.0054(9) 0.0119(9) -0.0014(9)
C31 0.0177(10) 0.0161(10) 0.0299(11) 0.0003(8) 0.0062(9) -0.0073(8)
C32 0.0238(11) 0.0270(12) 0.0362(12) 0.0003(9) 0.0134(10) -0.0014(10)
C33 0.0286(12) 0.0339(13) 0.0496(15) -0.0025(10) 0.0211(11) -0.0079(11)
C34 0.0227(12) 0.0269(12) 0.0606(17) 0.0011(10) 0.0151(12) -0.0131(11)
C35 0.0249(12) 0.0187(11) 0.0469(14) 0.0053(9) 0.0003(10) -0.0025(10)
C36 0.0240(11) 0.0194(11) 0.0321(12) 0.0009(9) 0.0057(9) -0.0034(9)
C37 0.0300(12) 0.0172(10) 0.0200(10) 0.0001(9) 0.0034(9) 0.0029(8)
C38 0.0250(11) 0.0174(10) 0.0214(10) -0.0020(8) 0.0111(9) 0.0002(8)
C39 0.0219(10) 0.0125(9) 0.0221(10) 0.0003(8) 0.0085(8) 0.0006(8)
C40 0.0269(11) 0.0150(10) 0.0164(9) -0.0038(8) 0.0083(8) 0.0010(8)
C41 0.0401(13) 0.0193(11) 0.0240(11) -0.0055(9) 0.0147(10) 0.0004(8)
C42 0.0141(9) 0.0213(10) 0.0165(9) 0.0003(8) 0.0074(8) 0.0010(8)
C43 0.0248(11) 0.0247(11) 0.0198(10) -0.0035(9) 0.0096(9) -0.0001(8)
C44 0.0323(12) 0.0398(14) 0.0191(10) -0.0116(10) 0.0083(9) -0.0054(10)
C45 0.0220(11) 0.0446(14) 0.0187(10) -0.0017(10) 0.0049(9) 0.0083(10)
C46 0.0213(11) 0.0293(12) 0.0247(11) 0.0040(9) 0.0089(9) 0.0088(9)
C47 0.0209(10) 0.0217(10) 0.0215(10) 0.0018(8) 0.0090(8) 0.0016(8)
C48 0.0164(9) 0.0174(10) 0.0154(9) 0.0005(8) 0.0054(8) 0.0023(7)
C49 0.0236(11) 0.0199(10) 0.0274(11) -0.0026(8) 0.0129(9) -0.0052(8)
C50 0.0241(11) 0.0271(12) 0.0336(12) -0.0002(9) 0.0172(10) -0.0047(9)
C51 0.0181(10) 0.0293(12) 0.0256(11) -0.0043(9) 0.0089(9) 0.0007(9)
C52 0.0218(10) 0.0167(10) 0.0251(11) -0.0036(8) 0.0063(9) -0.0012(8)
C53 0.0197(10) 0.0158(10) 0.0211(10) 0.0021(8) 0.0077(8) 0.0005(8)
C54 0.0194(10) 0.0175(10) 0.0142(9) 0.0012(8) 0.0022(8) 0.0018(8)
C55 0.0205(10) 0.0214(10) 0.0229(10) 0.0026(8) 0.0047(8) -0.0002(8)
C56 0.0169(10) 0.0334(12) 0.0315(12) 0.0008(9) 0.0062(9) 0.0014(10)
C57 0.0220(11) 0.0312(12) 0.0316(12) -0.0068(9) 0.0016(9) 0.0007(10)
C58 0.0308(12) 0.0242(12) 0.0301(12) -0.0052(9) 0.0041(10) -0.0064(9)
C59 0.0257(11) 0.0234(11) 0.0236(10) -0.0013(9) 0.0084(9) -0.0040(9)
C60 0.0152(9) 0.0172(10) 0.0172(9) -0.0003(8) 0.0025(8) 0.0031(8)
C61 0.0233(10) 0.0193(10) 0.0198(10) 0.0006(8) 0.0061(8) 0.0003(8)
C62 0.0280(12) 0.0183(11) 0.0308(12) 0.0043(9) 0.0058(9) 0.0051(9)
C63 0.0242(11) 0.0274(12) 0.0236(11) 0.0006(9) 0.0033(9) 0.0104(9)
C64 0.0239(11) 0.0336(12) 0.0177(10) 0.0002(9) 0.0065(8) 0.0031(9)
C65 0.0212(10) 0.0240(11) 0.0204(10) 0.0041(8) 0.0055(8) 0.0005(8)
C66 0.0190(10) 0.0140(9) 0.0154(9) -0.0031(8) 0.0063(8) -0.0024(7)
C67 0.0212(10) 0.0174(10) 0.0232(10) -0.0005(8) 0.0090(8) -0.0007(8)
C68 0.0277(11) 0.0183(10) 0.0258(11) 0.0007(9) 0.0082(9) 0.0043(8)
C69 0.0310(12) 0.0234(11) 0.0240(11) -0.0049(9) 0.0134(9) 0.0030(9)
C70 0.0229(11) 0.0281(12) 0.0297(11) -0.0039(9) 0.0154(9) -0.0012(9)
C71 0.0197(10) 0.0199(10) 0.0235(10) 0.0005(8) 0.0073(8) 0.0006(8)
C72 0.0185(10) 0.0178(10) 0.0180(9) -0.0037(8) 0.0083(8) -0.0018(8)
C73 0.0228(11) 0.0229(11) 0.0243(10) -0.0006(9) 0.0072(9) -0.0053(9)
C74 0.0314(12) 0.0307(12) 0.0276(11) -0.0036(10) 0.0102(10) -0.0125(10)
C75 0.0319(13) 0.0399(14) 0.0210(11) -0.0063(11) 0.0021(9) -0.0097(10)
C76 0.0246(12) 0.0359(13) 0.0255(11) 0.0003(10) 0.0000(9) -0.0019(10)
C77 0.0208(10) 0.0246(11) 0.0231(11) 0.0002(9) 0.0057(9) -0.0039(9)
C78 0.0181(10) 0.0115(9) 0.0182(9) 0.0013(7) 0.0075(8) -0.0006(7)
C79 0.0179(9) 0.0161(9) 0.0147(9) 0.0016(8) 0.0068(8) -0.0012(7)
C80 0.0157(9) 0.0132(9) 0.0179(9) 0.0024(7) 0.0051(8) 0.0000(7)
C81 0.0157(9) 0.0127(9) 0.0162(9) 0.0020(7) 0.0073(8) -0.0009(7)
C82 0.0204(10) 0.0158(10) 0.0192(10) 0.0046(8) 0.0085(8) -0.0022(8)

loop_
_atom_type_symbol
_atom_type_description
_atom_type_scat_dispersion_real
_atom_type_scat_dispersion_imag
_atom_type_scat_source
C C 0.0033 0.0016 'International Tables Vol C Tables 4.2.6.8 and 6.1.1.4'
H H 0.0000 0.0000 'International Tables Vol C Tables 4.2.6.8 and 6.1.1.4'
Fe Fe 0.3463 0.8444 'International Tables Vol C Tables 4.2.6.8 and 6.1.1.4'
N N 0.0061 0.0033 'International Tables Vol C Tables 4.2.6.8 and 6.1.1.4'
P P 0.1023 0.0942 'International Tables Vol C Tables 4.2.6.8 and 6.1.1.4'

loop_
_geom_angle_atom_site_label_1
_geom_angle_atom_site_label_2
_geom_angle_atom_site_label_3
_geom_angle_site_symmetry_1
_geom_angle_site_symmetry_3
_geom_angle
_geom_angle_publ_flag
N1 Fe1 P1 . . 106.16(6) ?
N1 Fe1 P2 . . 128.33(5) ?
P1 Fe1 P2 . . 93.33(2) ?
N1 Fe1 P3 . . 135.65(5) ?
P1 Fe1 P3 . . 90.80(2) ?
P2 Fe1 P3 . . 89.90(2) ?
N2 Fe2 P5 . . 116.11(5) ?
N2 Fe2 P6 . . 126.57(5) ?
P5 Fe2 P6 . . 92.30(2) ?
N2 Fe2 P4 . . 131.13(5) ?
P5 Fe2 P4 . . 88.38(2) ?
P6 Fe2 P4 . . 90.95(2) ?
C7 P1 C37 . . 105.99(10) ?
C7 P1 C1 . . 100.18(9) ?
C37 P1 C1 . . 103.87(10) ?
C7 P1 Fe1 . . 115.49(7) ?
C37 P1 Fe1 . . 115.97(7) ?
C1 P1 Fe1 . . 113.55(7) ?
C19 P2 C13 . . 99.55(9) ?
C19 P2 C38 . . 103.85(9) ?
C13 P2 C38 . . 100.20(9) ?
C19 P2 Fe1 . . 118.40(6) ?
C13 P2 Fe1 . . 118.13(7) ?
C38 P2 Fe1 . . 113.98(7) ?
C31 P3 C25 . . 96.76(9) ?
C31 P3 C39 . . 103.36(9) ?
C25 P3 C39 . . 100.46(9) ?
C31 P3 Fe1 . . 117.27(7) ?
C25 P3 Fe1 . . 121.23(7) ?
C39 P3 Fe1 . . 114.56(6) ?
C48 P4 C42 . . 96.41(8) ?
C48 P4 C78 . . 104.28(9) ?
C42 P4 C78 . . 101.25(9) ?
C48 P4 Fe2 . . 115.63(6) ?
C42 P4 Fe2 . . 122.34(7) ?
C78 P4 Fe2 . . 114.02(6) ?
C60 P5 C54 . . 96.27(9) ?
C60 P5 C79 . . 103.05(9) ?
C54 P5 C79 . . 105.31(9) ?
C60 P5 Fe2 . . 121.12(7) ?
C54 P5 Fe2 . . 115.42(6) ?
C79 P5 Fe2 . . 113.28(6) ?
C72 P6 C80 . . 103.00(9) ?
C72 P6 C66 . . 100.20(9) ?
C80 P6 C66 . . 103.19(9) ?
C72 P6 Fe2 . . 117.42(6) ?
C80 P6 Fe2 . . 114.16(6) ?
C66 P6 Fe2 . . 116.70(6) ?
N1 N1 Fe1 3_666 . 166.0(2) ?
N2 N2 Fe2 3_576 . 172.32(19) ?
C2 C1 C6 . . 119.4(2) ?
C2 C1 P1 . . 118.13(16) ?
C6 C1 P1 . . 122.52(18) ?
C1 C2 C3 . . 120.9(2) ?
C4 C3 C2 . . 119.3(2) ?
C3 C4 C5 . . 120.9(2) ?
C4 C5 C6 . . 119.6(2) ?
C1 C6 C5 . . 119.9(2) ?
C12 C7 C8 . . 118.4(2) ?
C12 C7 P1 . . 124.84(17) ?
C8 C7 P1 . . 116.40(16) ?
C9 C8 C7 . . 120.7(2) ?
C10 C9 C8 . . 120.4(2) ?
C11 C10 C9 . . 119.4(2) ?
C10 C11 C12 . . 120.5(2) ?
C7 C12 C11 . . 120.6(2) ?
C14 C13 C18 . . 118.69(19) ?
C14 C13 P2 . . 119.69(15) ?
C18 C13 P2 . . 121.62(16) ?
C13 C14 C15 . . 120.4(2) ?
C16 C15 C14 . . 120.5(2) ?
C15 C16 C17 . . 119.6(2) ?
C16 C17 C18 . . 120.1(2) ?
C17 C18 C13 . . 120.7(2) ?
C20 C19 C24 . . 118.15(18) ?
C20 C19 P2 . . 117.47(15) ?
C24 C19 P2 . . 124.05(15) ?
C21 C20 C19 . . 120.7(2) ?
C22 C21 C20 . . 120.5(2) ?
C23 C22 C21 . . 119.8(2) ?
C22 C23 C24 . . 119.9(2) ?
C23 C24 C19 . . 120.95(19) ?
C26 C25 C30 . . 118.63(19) ?
C26 C25 P3 . . 119.60(16) ?
C30 C25 P3 . . 121.75(16) ?
C27 C26 C25 . . 120.3(2) ?
C28 C27 C26 . . 120.5(2) ?
C27 C28 C29 . . 120.0(2) ?
C28 C29 C30 . . 119.7(2) ?
C29 C30 C25 . . 120.9(2) ?
C36 C31 C32 . . 117.99(19) ?
C36 C31 P3 . . 124.48(17) ?
C32 C31 P3 . . 117.46(16) ?
C33 C32 C31 . . 120.8(2) ?
C34 C33 C32 . . 120.3(2) ?
C35 C34 C33 . . 119.7(2) ?
C34 C35 C36 . . 120.4(2) ?
C31 C36 C35 . . 120.8(2) ?
C40 C37 P1 . . 115.22(14) ?
C40 C38 P2 . . 116.18(13) ?
C40 C39 P3 . . 115.94(13) ?
C41 C40 C39 . . 107.17(16) ?
C41 C40 C38 . . 107.72(16) ?
C39 C40 C38 . . 112.31(16) ?
C41 C40 C37 . . 107.20(16) ?
C39 C40 C37 . . 110.60(16) ?
C38 C40 C37 . . 111.56(16) ?
C43 C42 C47 . . 118.92(18) ?
C43 C42 P4 . . 119.57(15) ?
C47 C42 P4 . . 121.44(15) ?
C42 C43 C44 . . 120.0(2) ?
C45 C44 C43 . . 119.9(2) ?
C46 C45 C44 . . 120.5(2) ?
C45 C46 C47 . . 119.6(2) ?
C46 C47 C42 . . 121.0(2) ?
C53 C48 C49 . . 118.35(18) ?
C53 C48 P4 . . 125.90(15) ?
C49 C48 P4 . . 115.74(15) ?
C50 C49 C48 . . 120.74(19) ?
C51 C50 C49 . . 120.35(19) ?
C52 C51 C50 . . 119.41(19) ?
C51 C52 C53 . . 120.42(19) ?
C48 C53 C52 . . 120.70(18) ?
C59 C54 C55 . . 118.11(19) ?
C59 C54 P5 . . 124.94(16) ?
C55 C54 P5 . . 116.95(15) ?
C56 C55 C54 . . 120.8(2) ?
C55 C56 C57 . . 120.2(2) ?
C58 C57 C56 . . 119.4(2) ?
C57 C58 C59 . . 120.4(2) ?
C58 C59 C54 . . 121.1(2) ?
C61 C60 C65 . . 119.08(18) ?
C61 C60 P5 . . 118.63(15) ?
C65 C60 P5 . . 121.94(15) ?
C62 C61 C60 . . 120.33(19) ?
C63 C62 C61 . . 120.0(2) ?
C64 C63 C62 . . 120.20(19) ?
C63 C64 C65 . . 120.00(19) ?
C64 C65 C60 . . 120.37(19) ?
C67 C66 C71 . . 118.46(18) ?
C67 C66 P6 . . 117.88(14) ?
C71 C66 P6 . . 123.66(15) ?
C68 C67 C66 . . 120.82(19) ?
C69 C68 C67 . . 120.4(2) ?
C68 C69 C70 . . 119.51(19) ?
C69 C70 C71 . . 120.26(19) ?
C70 C71 C66 . . 120.53(19) ?
C77 C72 C73 . . 118.22(18) ?
C77 C72 P6 . . 125.54(15) ?
C73 C72 P6 . . 116.14(15) ?
C74 C73 C72 . . 120.9(2) ?
C75 C74 C73 . . 120.1(2) ?
C76 C75 C74 . . 120.0(2) ?
C75 C76 C77 . . 119.9(2) ?
C76 C77 C72 . . 120.8(2) ?
C81 C78 P4 . . 114.19(13) ?
C81 C79 P5 . . 113.89(12) ?
C81 C80 P6 . . 113.95(13) ?
C82 C81 C78 . . 107.47(15) ?
C82 C81 C80 . . 106.61(15) ?
C78 C81 C80 . . 110.62(15) ?
C82 C81 C79 . . 108.65(15) ?
C78 C81 C79 . . 111.25(15) ?
C80 C81 C79 . . 112.01(15) ?

loop_
_geom_bond_atom_site_label_1
_geom_bond_atom_site_label_2
_geom_bond_site_symmetry_2
_geom_bond_distance
_geom_bond_publ_flag
Fe1 N1 . 1.7361(16) ?
Fe1 P1 . 2.1186(6) ?
Fe1 P2 . 2.1415(5) ?
Fe1 P3 . 2.1546(6) ?
Fe2 N2 . 1.7251(15) ?
Fe2 P5 . 2.1407(5) ?
Fe2 P6 . 2.1449(5) ?
Fe2 P4 . 2.1521(5) ?
P1 C7 . 1.842(2) ?
P1 C37 . 1.852(2) ?
P1 C1 . 1.862(2) ?
P2 C19 . 1.845(2) ?
P2 C13 . 1.846(2) ?
P2 C38 . 1.862(2) ?
P3 C31 . 1.847(2) ?
P3 C25 . 1.848(2) ?
P3 C39 . 1.8632(19) ?
P4 C48 . 1.8453(19) ?
P4 C42 . 1.8526(19) ?
P4 C78 . 1.8611(18) ?
P5 C60 . 1.8405(19) ?
P5 C54 . 1.847(2) ?
P5 C79 . 1.8537(19) ?
P6 C72 . 1.842(2) ?
P6 C80 . 1.8475(18) ?
P6 C66 . 1.8501(19) ?
N1 N1 3_666 1.208(3) ?
N2 N2 3_576 1.207(3) ?
C1 C2 . 1.385(3) ?
C1 C6 . 1.388(3) ?
C2 C3 . 1.388(3) ?
C3 C4 . 1.375(3) ?
C4 C5 . 1.382(4) ?
C5 C6 . 1.401(3) ?
C7 C12 . 1.373(3) ?
C7 C8 . 1.393(3) ?
C8 C9 . 1.385(3) ?
C9 C10 . 1.373(3) ?
C10 C11 . 1.370(4) ?
C11 C12 . 1.396(3) ?
C13 C14 . 1.390(3) ?
C13 C18 . 1.396(3) ?
C14 C15 . 1.393(3) ?
C15 C16 . 1.382(4) ?
C16 C17 . 1.383(4) ?
C17 C18 . 1.390(3) ?
C19 C20 . 1.392(3) ?
C19 C24 . 1.396(3) ?
C20 C21 . 1.390(3) ?
C21 C22 . 1.380(3) ?
C22 C23 . 1.380(3) ?
C23 C24 . 1.394(3) ?
C25 C26 . 1.391(3) ?
C25 C30 . 1.394(3) ?
C26 C27 . 1.390(3) ?
C27 C28 . 1.380(4) ?
C28 C29 . 1.382(3) ?
C29 C30 . 1.391(3) ?
C31 C36 . 1.391(3) ?
C31 C32 . 1.402(3) ?
C32 C33 . 1.388(3) ?
C33 C34 . 1.384(4) ?
C34 C35 . 1.373(4) ?
C35 C36 . 1.395(3) ?
C37 C40 . 1.557(3) ?
C38 C40 . 1.544(3) ?
C39 C40 . 1.542(3) ?
C40 C41 . 1.539(3) ?
C42 C43 . 1.389(3) ?
C42 C47 . 1.398(3) ?
C43 C44 . 1.398(3) ?
C44 C45 . 1.388(3) ?
C45 C46 . 1.375(3) ?
C46 C47 . 1.386(3) ?
C48 C53 . 1.388(3) ?
C48 C49 . 1.397(3) ?
C49 C50 . 1.386(3) ?
C50 C51 . 1.384(3) ?
C51 C52 . 1.380(3) ?
C52 C53 . 1.392(3) ?
C54 C59 . 1.388(3) ?
C54 C55 . 1.399(3) ?
C55 C56 . 1.386(3) ?
C56 C57 . 1.389(3) ?
C57 C58 . 1.379(3) ?
C58 C59 . 1.385(3) ?
C60 C61 . 1.389(3) ?
C60 C65 . 1.398(3) ?
C61 C62 . 1.389(3) ?
C62 C63 . 1.385(3) ?
C63 C64 . 1.381(3) ?
C64 C65 . 1.385(3) ?
C66 C67 . 1.395(3) ?
C66 C71 . 1.397(3) ?
C67 C68 . 1.386(3) ?
C68 C69 . 1.385(3) ?
C69 C70 . 1.387(3) ?
C70 C71 . 1.392(3) ?
C72 C77 . 1.394(3) ?
C72 C73 . 1.396(3) ?
C73 C74 . 1.385(3) ?
C74 C75 . 1.382(3) ?
C75 C76 . 1.381(3) ?
C76 C77 . 1.393(3) ?
C78 C81 . 1.549(2) ?
C79 C81 . 1.551(3) ?
C80 C81 . 1.551(3) ?
C81 C82 . 1.537(2) ?
